data_4321963
loop_
_publ_author_name
'David M. L. Goodgame'
'David A. Grachvogel'
'Izhar Hussain'
'Andrew J. P. White'
'David J. Williams'

_publ_section_title
;
 Formation of Polymeric Network Arrays by Complexes of Manganese(II) or
 Cobalt(II) with Alkane Chain Linked Bis(amide) Ligands of Biological
 Relevance
;
_journal_name_full 'Inorganic Chemistry'
_journal_page_first 2057
_journal_page_last 2063
_journal_paper_doi 10.1021/ic9812609
_journal_volume 38
_journal_year 1999
_chemical_formula_sum 'C24 H48 Br2 Co N6 O6'
_chemical_formula_weight 735.43
_chemical_name_systematic
; 
 ? 
;
_space_group_IT_number 2
_symmetry_cell_setting triclinic
_symmetry_space_group_name_Hall '-P 1'
_symmetry_space_group_name_H-M 'P -1'
_atom_sites_solution_hydrogens geom
_atom_sites_solution_primary direct
_atom_sites_solution_secondary difmap
_audit_creation_method SHELXL
_cell_angle_alpha 67.556(7)
_cell_angle_beta 83.640(8)
_cell_angle_gamma 85.830(11)
_cell_formula_units_Z 1
_cell_length_a 8.0051(9)
_cell_length_b 10.2210(13)
_cell_length_c 10.8266(9)
_cell_measurement_reflns_used 26
_cell_measurement_temperature 293(2)
_cell_measurement_theta_max 12.45
_cell_measurement_theta_min 5.02
_cell_volume 813.25(16)
_computing_cell_refinement 'Siemens XSCANS'
_computing_data_collection 'Siemens XSCANS'
_computing_data_reduction 'Siemens SHELXTL'
_computing_molecular_graphics 'Siemens SHELXTL'
_computing_publication_material 'Siemens SHELXTL'
_computing_structure_refinement 'SHELXL-93 (Sheldrick, 1993)'
_computing_structure_solution 'SHELXS-86 (Sheldrick, 1990)'
_diffrn_ambient_temperature 293(2)
_diffrn_measurement_device 'Siemens P4'
_diffrn_measurement_method '\w scans'
_diffrn_radiation_monochromator graphite
_diffrn_radiation_source 'fine-focus sealed tube'
_diffrn_radiation_type MoK\a
_diffrn_radiation_wavelength 0.71073
_diffrn_reflns_av_R_equivalents 0.0398
_diffrn_reflns_av_sigmaI/netI 0.0744
_diffrn_reflns_limit_h_max 9
_diffrn_reflns_limit_h_min 0
_diffrn_reflns_limit_k_max 11
_diffrn_reflns_limit_k_min -11
_diffrn_reflns_limit_l_max 12
_diffrn_reflns_limit_l_min -12
_diffrn_reflns_number 3010
_diffrn_reflns_theta_max 25.00
_diffrn_reflns_theta_min 2.04
_diffrn_standards_decay_% 6.25
_diffrn_standards_interval_count 97
_diffrn_standards_number 3
_exptl_absorpt_coefficient_mu 3.028
_exptl_absorpt_correction_T_max 0.7442
_exptl_absorpt_correction_T_min 0.5060
_exptl_absorpt_correction_type 'Face-indexed numerical'
_exptl_crystal_colour Purple
_exptl_crystal_density_diffrn 1.502
_exptl_crystal_description 'hexagonal prisms'
_exptl_crystal_F_000 379
_exptl_crystal_size_max 0.27
_exptl_crystal_size_mid 0.27
_exptl_crystal_size_min 0.10
_refine_diff_density_max 0.559
_refine_diff_density_min -0.381
_refine_diff_density_rms 0.086
_refine_ls_extinction_method none
_refine_ls_goodness_of_fit_all 1.045
_refine_ls_goodness_of_fit_obs 1.093
_refine_ls_matrix_type full
_refine_ls_number_parameters 178
_refine_ls_number_reflns 2791
_refine_ls_number_restraints 0
_refine_ls_restrained_S_all 1.045
_refine_ls_restrained_S_obs 1.093
_refine_ls_R_factor_all 0.0820
_refine_ls_R_factor_obs 0.0467
_refine_ls_shift/esd_max 0.000
_refine_ls_shift/esd_mean 0.000
_refine_ls_structure_factor_coef Fsqd
_refine_ls_weighting_details 'w=1/[\s^2^(Fo^2^)+(0.0424P)^2^+0.0000P] where P=(Fo^2^+2Fc^2^)/3'
_refine_ls_weighting_scheme calc
_refine_ls_wR_factor_all 0.1119
_refine_ls_wR_factor_obs 0.0962
_reflns_number_observed 1936
_reflns_number_total 2791
_reflns_observed_criterion >2sigma(I)
_cod_data_source_file ic9812609_4.cif
_cod_data_source_block DMLG9801
_cod_depositor_comments
;
The following automatic conversions were performed:

'_refine_ls_weighting_scheme' value 'calc
w=1/[\s^2^(Fo^2^)+(0.0424P)^2^+0.0000P] where P=(Fo^2^+2Fc^2^)/3' was
changed to 'calc'. New tag '_refine_ls_weighting_details' was
created. The value of the new tag was set to
'w=1/[\s^2^(Fo^2^)+(0.0424P)^2^+0.0000P] where P=(Fo^2^+2Fc^2^)/3'.

Automatic conversion script
Id: cif_fix_values 3143 2015-03-26 13:38:13Z robertas 
;
_cod_original_cell_volume 813.2(2)
_cod_original_formula_sum 'C24 H48 N6 O6 Br2 Co'
_cod_database_code 4321963

loop_
_symmetry_equiv_pos_as_xyz
'x, y, z'
'-x, -y, -z'

loop_
_atom_site_aniso_label
_atom_site_aniso_U_11
_atom_site_aniso_U_22
_atom_site_aniso_U_33
_atom_site_aniso_U_23
_atom_site_aniso_U_13
_atom_site_aniso_U_12
Co 0.0290(5) 0.0300(5) 0.0244(5) -0.0104(4) -0.0011(4) -0.0035(4)
O2 0.039(2) 0.051(2) 0.036(2) -0.024(2) 0.003(2) -0.014(2)
O7 0.040(2) 0.045(2) 0.042(2) -0.009(2) -0.001(2) 0.008(2)
O12 0.047(2) 0.040(2) 0.029(2) -0.0093(15) 0.005(2) -0.008(2)
C2 0.033(3) 0.031(3) 0.030(2) -0.012(2) -0.002(2) -0.001(2)
C1 0.033(3) 0.052(3) 0.041(3) -0.019(3) 0.002(2) -0.006(3)
C12 0.031(2) 0.040(3) 0.026(2) -0.012(2) -0.006(2) -0.005(2)
N13 0.044(3) 0.046(3) 0.032(2) -0.009(2) 0.003(2) -0.004(2)
C5 0.050(3) 0.053(3) 0.031(2) -0.019(2) -0.002(2) -0.006(3)
N3 0.047(3) 0.045(3) 0.035(2) -0.020(2) -0.002(2) -0.017(2)
C7 0.025(2) 0.047(3) 0.036(3) -0.013(2) 0.003(2) -0.002(2)
N8 0.046(3) 0.036(3) 0.042(2) -0.012(2) -0.006(2) -0.003(2)
C14 0.055(4) 0.042(3) 0.041(3) -0.010(2) -0.002(3) -0.008(3)
C6 0.060(4) 0.048(3) 0.039(3) -0.019(3) -0.003(3) -0.011(3)
C11 0.048(3) 0.047(3) 0.043(3) -0.018(3) -0.001(3) 0.003(3)
C15 0.052(3) 0.039(3) 0.041(3) -0.016(2) 0.003(3) -0.006(3)
C9 0.059(4) 0.056(4) 0.045(3) -0.023(3) 0.001(3) -0.012(3)
Br1 0.0462(4) 0.0584(4) 0.0471(4) -0.0240(3) 0.0004(3) -0.0110(3)
C10 0.052(3) 0.036(3) 0.037(3) -0.013(2) -0.004(2) -0.003(3)
C4 0.058(4) 0.054(4) 0.035(3) -0.025(3) 0.001(3) -0.009(3)

loop_
_atom_site_label
_atom_site_type_symbol
_atom_site_fract_x
_atom_site_fract_y
_atom_site_fract_z
_atom_site_U_iso_or_equiv
_atom_site_thermal_displace_type
_atom_site_occupancy
_atom_site_calc_flag
_atom_site_refinement_flags
_atom_site_disorder_group
Co Co 0.5000 0.5000 0.5000 0.0277(2) Uani 1 d S .
O2 O 0.4183(5) 0.4072(4) 0.3775(4) 0.0398(9) Uani 1 d . .
O7 O 0.6969(5) 0.3470(4) 0.5351(4) 0.0453(9) Uani 1 d . .
O12 O 0.6234(5) 0.6436(4) 0.3233(3) 0.0403(9) Uani 1 d . .
C2 C 0.2902(7) 0.3540(5) 0.3665(5) 0.0314(10) Uani 1 d . .
C1 C 0.1437(7) 0.3177(7) 0.4712(6) 0.0416(12) Uani 1 d . .
H1A H 0.0579(7) 0.2776(7) 0.4425(6) 0.062 Uiso 1 calc R .
H1B H 0.0994(7) 0.4020(7) 0.4840(6) 0.062 Uiso 1 calc R .
H1C H 0.1799(7) 0.2504(7) 0.5542(6) 0.062 Uiso 1 calc R .
C12 C 0.7277(6) 0.6457(6) 0.2293(5) 0.0319(10) Uani 1 d . .
N13 N 0.7648(7) 0.7661(5) 0.1267(4) 0.0425(11) Uani 1 d . .
H13A H 0.8450(7) 0.7642(5) 0.0675(4) 0.051 Uiso 1 calc R .
C5 C 0.4312(8) 0.4943(7) 0.0566(5) 0.0441(13) Uani 1 d . .
H5A H 0.4582(8) 0.5528(7) 0.1038(5) 0.053 Uiso 1 calc R .
H5B H 0.3248(8) 0.5293(7) 0.0190(5) 0.053 Uiso 1 calc R .
N3 N 0.2801(6) 0.3211(5) 0.2598(4) 0.0400(11) Uani 1 d . .
H3A H 0.1889(6) 0.2854(5) 0.2535(4) 0.048 Uiso 1 calc R .
C7 C 0.7519(6) 0.2425(6) 0.6267(5) 0.0370(11) Uani 1 d . .
N8 N 0.7628(6) 0.1161(5) 0.6223(5) 0.0417(11) Uani 1 d . .
H8A H 0.8082(6) 0.0489(5) 0.6863(5) 0.050 Uiso 1 calc R .
C14 C 0.6774(9) 0.9000(7) 0.1097(6) 0.0474(14) Uani 1 d . .
H14A H 0.7579(9) 0.9747(7) 0.0811(6) 0.057 Uiso 1 calc R .
H14B H 0.6192(9) 0.8955(7) 0.1946(6) 0.057 Uiso 1 calc R .
C6 C 0.8146(9) 0.2564(7) 0.7462(6) 0.0479(14) Uani 1 d . .
H6A H 0.8520(9) 0.1651(7) 0.8061(6) 0.072 Uiso 1 calc R .
H6B H 0.7255(9) 0.2934(7) 0.7918(6) 0.072 Uiso 1 calc R .
H6C H 0.9067(9) 0.3196(7) 0.7174(6) 0.072 Uiso 1 calc R .
C11 C 0.8221(8) 0.5146(7) 0.2244(6) 0.0461(13) Uani 1 d . .
H11A H 0.8965(8) 0.5392(7) 0.1436(6) 0.069 Uiso 1 calc R .
H11B H 0.7436(8) 0.4473(7) 0.2257(6) 0.069 Uiso 1 calc R .
H11C H 0.8864(8) 0.4739(7) 0.3007(6) 0.069 Uiso 1 calc R .
C15 C 0.5515(8) 0.9336(6) 0.0058(6) 0.0441(13) Uani 1 d . .
H15A H 0.6111(8) 0.9454(6) -0.0807(6) 0.053 Uiso 1 calc R .
H15B H 0.4773(8) 0.8549(6) 0.0307(6) 0.053 Uiso 1 calc R .
C9 C 0.7036(9) 0.0810(7) 0.5167(6) 0.052(2) Uani 1 d . .
H9A H 0.7805(9) 0.0110(7) 0.4991(6) 0.062 Uiso 1 calc R .
H9B H 0.7039(9) 0.1652(7) 0.4351(6) 0.062 Uiso 1 calc R .
Br1 Br -0.00683(9) 0.15965(8) 0.17073(6) 0.0492(2) Uani 1 d . .
C10 C 0.5288(8) 0.0237(6) 0.5533(5) 0.0418(13) Uani 1 d . .
H10A H 0.4506(8) 0.0962(6) 0.5645(5) 0.050 Uiso 1 calc R .
H10B H 0.5266(8) -0.0563(6) 0.6384(5) 0.050 Uiso 1 calc R .
C4 C 0.4147(9) 0.3425(7) 0.1543(6) 0.0464(14) Uani 1 d . .
H4A H 0.3968(9) 0.2839(7) 0.1048(6) 0.056 Uiso 1 calc R .
H4B H 0.5199(9) 0.3105(7) 0.1949(6) 0.056 Uiso 1 calc R .

loop_
_atom_type_symbol
_atom_type_description
_atom_type_scat_dispersion_real
_atom_type_scat_dispersion_imag
_atom_type_scat_source
C C 0.0033 0.0016 'International Tables Vol C Tables 4.2.6.8 and 6.1.1.4'
H H 0.0000 0.0000 'International Tables Vol C Tables 4.2.6.8 and 6.1.1.4'
N N 0.0061 0.0033 'International Tables Vol C Tables 4.2.6.8 and 6.1.1.4'
O O 0.0106 0.0060 'International Tables Vol C Tables 4.2.6.8 and 6.1.1.4'
Co Co 0.3494 0.9721 'International Tables Vol C Tables 4.2.6.8 and 6.1.1.4'
Br Br -0.2901 2.4595 'International Tables Vol C Tables 4.2.6.8 and 6.1.1.4'

loop_
_geom_angle_atom_site_label_1
_geom_angle_atom_site_label_2
_geom_angle_atom_site_label_3
_geom_angle
_geom_angle_site_symmetry_1
_geom_angle_site_symmetry_3
_geom_angle_publ_flag
O2 Co O2 180.0 2_666 . ?
O2 Co O7 85.9(2) 2_666 2_666 ?
O2 Co O7 94.1(2) . 2_666 ?
O2 Co O7 94.1(2) 2_666 . ?
O2 Co O7 85.9(2) . . ?
O7 Co O7 180.0 2_666 . ?
O2 Co O12 86.01(15) 2_666 2_666 ?
O2 Co O12 93.99(15) . 2_666 ?
O7 Co O12 94.5(2) 2_666 2_666 ?
O7 Co O12 85.5(2) . 2_666 ?
O2 Co O12 93.99(15) 2_666 . ?
O2 Co O12 86.01(15) . . ?
O7 Co O12 85.5(2) 2_666 . ?
O7 Co O12 94.5(2) . . ?
O12 Co O12 180.0 2_666 . ?
C2 O2 Co 138.4(3) . . ?
C7 O7 Co 140.7(4) . . ?
C12 O12 Co 140.8(4) . . ?
O2 C2 N3 119.9(5) . . ?
O2 C2 C1 123.2(5) . . ?
N3 C2 C1 116.8(5) . . ?
O12 C12 N13 121.3(5) . . ?
O12 C12 C11 122.7(5) . . ?
N13 C12 C11 116.0(5) . . ?
C12 N13 C14 123.4(5) . . ?
C4 C5 C5 110.9(7) . 2_665 ?
C2 N3 C4 123.2(5) . . ?
O7 C7 N8 122.0(5) . . ?
O7 C7 C6 121.3(5) . . ?
N8 C7 C6 116.7(5) . . ?
C7 N8 C9 124.6(5) . . ?
N13 C14 C15 110.3(5) . . ?
C15 C15 C14 111.4(6) 2_675 . ?
N8 C9 C10 112.3(5) . . ?
C9 C10 C10 112.4(6) . 2_656 ?
N3 C4 C5 114.5(5) . . ?

loop_
_geom_bond_atom_site_label_1
_geom_bond_atom_site_label_2
_geom_bond_distance
_geom_bond_site_symmetry_2
_geom_bond_publ_flag
Co O2 2.080(3) 2_666 ?
Co O2 2.080(3) . ?
Co O7 2.096(4) 2_666 ?
Co O7 2.096(4) . ?
Co O12 2.106(4) 2_666 ?
Co O12 2.106(4) . ?
O2 C2 1.232(7) . ?
O7 C7 1.240(7) . ?
O12 C12 1.238(6) . ?
C2 N3 1.333(7) . ?
C2 C1 1.499(7) . ?
C12 N13 1.331(7) . ?
C12 C11 1.506(8) . ?
N13 C14 1.447(8) . ?
C5 C4 1.514(9) . ?
C5 C5 1.530(11) 2_665 ?
N3 C4 1.444(8) . ?
C7 N8 1.308(8) . ?
C7 C6 1.497(8) . ?
N8 C9 1.455(8) . ?
C14 C15 1.518(9) . ?
C15 C15 1.506(12) 2_675 ?
C9 C10 1.509(9) . ?
C10 C10 1.535(10) 2_656 ?
